data_7246275
loop_
_publ_author_name
'Wei, Wen-Juan'
'Gao, Hong-Qiang'
'Fang, Ming'
'Tang, Yun-Zhi'
'Wei, Yen'

_publ_section_title
;
 Revealing the order--disorder type phase transition mechanism in two new
 supramolecular clathrates
;
_journal_issue 9
_journal_name_full CrystEngComm
_journal_page_first 1333
_journal_page_last 1338
_journal_paper_doi 10.1039/D2CE01419J
_journal_volume 25
_journal_year 2023
_chemical_formula_moiety 'C7 H14 N O, C12 H24 O6, B F4'
_chemical_formula_sum 'C19 H38 B F4 N O7'
_chemical_formula_weight 479.31
_space_group_crystal_system orthorhombic
_space_group_IT_number 61
_space_group_name_Hall '-P 2ac 2ab'
_space_group_name_H-M_alt 'P b c a'
_atom_sites_solution_hydrogens mixed
_audit_creation_date 2021-03-11
_audit_creation_method
;
Olex2 1.2
(compiled 2018.05.29 svn.r3508 for OlexSys, GUI svn.r5506)
;
_audit_update_record
;
2022-08-28 deposited with the CCDC.	2023-02-03 downloaded from the CCDC.
;
_cell_angle_alpha 90
_cell_angle_beta 90
_cell_angle_gamma 90
_cell_formula_units_Z 8
_cell_length_a 17.3460(16)
_cell_length_b 15.8138(15)
_cell_length_c 17.761(2)
_cell_measurement_reflns_used 4322
_cell_measurement_temperature 350.0
_cell_measurement_theta_max 16.556
_cell_measurement_theta_min 2.820
_cell_volume 4872.0(8)
_computing_cell_refinement 'SAINT V8.38A (?, 2016)'
_computing_data_reduction 'SAINT V8.38A (?, 2016)'
_computing_molecular_graphics 'Olex2 (Dolomanov et al., 2009)'
_computing_publication_material 'Olex2 (Dolomanov et al., 2009)'
_computing_structure_refinement 'ShelXL (Sheldrick, 2015)'
_computing_structure_solution 'SHELXT 2014/5 (Sheldrick, 2014)'
_diffrn_ambient_temperature 350.15
_diffrn_measured_fraction_theta_full 0.997
_diffrn_measured_fraction_theta_max 0.997
_diffrn_measurement_device_type 'CCD area detector'
_diffrn_measurement_method 'phi and omega scans'
_diffrn_radiation_monochromator graphite
_diffrn_radiation_type MoK\a
_diffrn_radiation_wavelength 0.71073
_diffrn_reflns_av_R_equivalents 0.3608
_diffrn_reflns_av_unetI/netI 0.2792
_diffrn_reflns_Laue_measured_fraction_full 0.997
_diffrn_reflns_Laue_measured_fraction_max 0.997
_diffrn_reflns_limit_h_max 20
_diffrn_reflns_limit_h_min -20
_diffrn_reflns_limit_k_max 18
_diffrn_reflns_limit_k_min -18
_diffrn_reflns_limit_l_max 21
_diffrn_reflns_limit_l_min -21
_diffrn_reflns_number 66604
_diffrn_reflns_point_group_measured_fraction_full 0.997
_diffrn_reflns_point_group_measured_fraction_max 0.997
_diffrn_reflns_theta_full 25.025
_diffrn_reflns_theta_max 25.025
_diffrn_reflns_theta_min 2.820
_exptl_absorpt_coefficient_mu 0.115
_exptl_absorpt_correction_type none
_exptl_crystal_colour colourless
_exptl_crystal_colour_primary colourless
_exptl_crystal_density_diffrn 1.307
_exptl_crystal_description block
_exptl_crystal_F_000 2048
_refine_diff_density_max 0.452
_refine_diff_density_min -0.224
_refine_diff_density_rms 0.067
_refine_ls_extinction_method none
_refine_ls_goodness_of_fit_ref 0.842
_refine_ls_hydrogen_treatment constr
_refine_ls_matrix_type full
_refine_ls_number_parameters 347
_refine_ls_number_reflns 4290
_refine_ls_number_restraints 685
_refine_ls_restrained_S_all 0.878
_refine_ls_R_factor_all 0.3809
_refine_ls_R_factor_gt 0.1034
_refine_ls_shift/su_max 0.000
_refine_ls_shift/su_mean 0.000
_refine_ls_structure_factor_coef Fsqd
_refine_ls_weighting_details 'w=1/[\s^2^(Fo^2^)+(0.1410P)^2^] where P=(Fo^2^+2Fc^2^)/3'
_refine_ls_weighting_scheme calc
_refine_ls_wR_factor_gt 0.2335
_refine_ls_wR_factor_ref 0.3176
_reflns_Friedel_coverage 0.000
_reflns_number_gt 944
_reflns_number_total 4290
_reflns_threshold_expression 'I > 2\s(I)'
_cod_data_source_file d2ce01419j2.cif
_cod_data_source_block 11
_cod_depositor_comments 'Adding full bibliography for 7246270--7246275.cif.'
_cod_database_code 7246275
_shelx_shelxl_version_number 2018/3
_shelx_space_group_comment
;
The symmetry employed for this shelxl refinement is uniquely defined
by the following loop, which should always be used as a source of
symmetry information in preference to the above space-group names.
They are only intended as comments.
;
_olex2_refinement_description
;
1. Fixed Uiso
 At 1.2 times of:
  All C(H) groups, All C(H,H) groups, All N(H,H) groups
 At 1.5 times of:
  All O(H) groups
2. Restrained distances
 F1-B1 = F2-B1 = F3-B1 = F4-B1
 1.33 with sigma of 0.01
 F4-F3 = F4A-F2A = F4A-F1A = F3A-F1A
 2.2 with sigma of 0.02
 F3A-F2A
 2.2 with sigma of 0.02
 O5-C12 = C11-C12 = O6-C11 = O6-C10 = C10-C9 = O7-C9 = O7-C8 = C7-C8 = O3-C7 =
 O3-C6 = C6-C5 = O4-C5 = O4-C4 = C3-C4 = O2-C3 = O2-C2 = C2-C1 = O5-C1
 1.48 with sigma of 0.01
 O1B-C18 \\sim O1A-C18
 with sigma of 0.02
3. Uiso/Uaniso restraints and constraints
All non-hydrogen atoms have similar U: within 2A with sigma of 0.01 and sigma
for terminal atoms of 0.02
Uanis(B1) \\sim Ueq, Uanis(F1) \\sim Ueq, Uanis(F2) \\sim Ueq, Uanis(F3) \\sim
Ueq, Uanis(F4) \\sim Ueq: with sigma of 0.01 and sigma for terminal atoms of
0.02
Uanis(F1) \\sim Ueq, Uanis(F2) \\sim Ueq, Uanis(F3) \\sim Ueq, Uanis(F4) \\sim
Ueq, Uanis(B1) \\sim Ueq, Uanis(F4A) \\sim Ueq, Uanis(F1A) \\sim Ueq, Uanis(B2)
\\sim Ueq, Uanis(F2A) \\sim Ueq, Uanis(F3A) \\sim Ueq: with sigma of 0.01 and
sigma for terminal atoms of 0.02
Uanis(O1B) \\sim Ueq, Uanis(O1A) \\sim Ueq: with sigma of 0.01 and sigma for
terminal atoms of 0.02
4. Rigid body (RIGU) restrains
 All non-hydrogen atoms
 with sigma for 1-2 distances of 0.01 and sigma for 1-3 distances of 0.01
 F1, F2, F3, F4, B1, O1A
 with sigma for 1-2 distances of 0.004 and sigma for 1-3 distances of 0.004
 O1B, F4A, F1A, B2, F2A, F3A
 with sigma for 1-2 distances of 0.004 and sigma for 1-3 distances of 0.004
5. Others
 Sof(F4A)=Sof(F1A)=Sof(B2)=Sof(F2A)=Sof(F3A)=1-FVAR(1)
 Sof(F1)=Sof(F2)=Sof(F3)=Sof(F4)=Sof(B1)=FVAR(1)
 Sof(O1B)=Sof(H1BA)=Sof(H18A)=1-FVAR(2)
 Sof(H18)=Sof(O1A)=Sof(H1AA)=FVAR(2)
6.a Riding coordinates:
 N1(H1C,H1D)
6.b Ternary CH refined with riding coordinates:
 C18(H18A), C18(H18), C16(H16), C13(H13)
6.c Secondary CH2 refined with riding coordinates:
 C15(H15A,H15B), C14(H14A,H14B), C19(H19A,H19B), C17(H17A,H17B), C6(H6A,H6B),
 C3(H3A,H3B), C8(H8A,H8B), C9(H9A,H9B), C12(H12A,H12B), C10(H10A,H10B), C5(H5A,
 H5B), C11(H11A,H11B), C4(H4A,H4B), C7(H7A,H7B), C1(H1A,H1B), C2(H2A,H2B)
6.d Idealised tetrahedral OH refined as rotating group:
 O1B(H1BA), O1A(H1AA)
;
_olex2_submission_special_instructions 'No special instructions were received'

loop_
_space_group_symop_operation_xyz
'x, y, z'
'-x+1/2, -y, z+1/2'
'x+1/2, -y+1/2, -z'
'-x, y+1/2, -z+1/2'
'-x, -y, -z'
'x-1/2, y, -z-1/2'
'-x-1/2, y-1/2, z'
'x, -y-1/2, z-1/2'

loop_
_atom_site_label
_atom_site_type_symbol
_atom_site_fract_x
_atom_site_fract_y
_atom_site_fract_z
_atom_site_U_iso_or_equiv
_atom_site_adp_type
_atom_site_occupancy
_atom_site_site_symmetry_order
_atom_site_calc_flag
_atom_site_refinement_flags_posn
_atom_site_refinement_flags_adp
_atom_site_refinement_flags_occupancy
_atom_site_disorder_assembly
_atom_site_disorder_group
O1B O 0.2511(15) -1.0159(9) -0.095(2) 0.069(5) Uani 0.59(6) 1 d D U P A 2
H1BA H 0.272837 -1.056338 -0.114593 0.103 Uiso 0.59(6) 1 calc GR . P A 2
N1 N 0.2400(3) -0.7795(3) -0.0507(3) 0.0510(17) Uani 1 1 d . U . . .
H1C H 0.212089 -0.739087 -0.029177 0.061 Uiso 1 1 d R . . . .
H1D H 0.279469 -0.756507 -0.075277 0.061 Uiso 1 1 d R . . . .
C18 C 0.2987(5) -0.9383(5) -0.1055(6) 0.077(2) Uani 1 1 d D U . . .
H18A H 0.342455 -0.951532 -0.138429 0.093 Uiso 0.59(6) 1 calc R . P A 2
H18 H 0.342507 -0.951270 -0.138445 0.093 Uiso 0.41(6) 1 calc R . P A 1
C16 C 0.1917(5) -0.8321(5) -0.1002(5) 0.061(2) Uani 1 1 d . U . . .
H16 H 0.158744 -0.796700 -0.132167 0.073 Uiso 1 1 calc R . . . .
C15 C 0.1445(5) -0.8806(5) -0.0448(5) 0.073(2) Uani 1 1 d . U . . .
H15A H 0.098865 -0.848707 -0.030873 0.087 Uiso 1 1 calc R . . . .
H15B H 0.128355 -0.934181 -0.066215 0.087 Uiso 1 1 calc R . . . .
C13 C 0.2688(5) -0.8482(5) 0.0050(6) 0.073(2) Uani 1 1 d . U . . .
H13 H 0.290915 -0.822996 0.050557 0.088 Uiso 1 1 calc R . . . .
C14 C 0.1942(5) -0.8947(5) 0.0219(5) 0.072(2) Uani 1 1 d . U . . .
H14A H 0.203786 -0.954588 0.029093 0.086 Uiso 1 1 calc R . . . .
H14B H 0.170100 -0.872252 0.066894 0.086 Uiso 1 1 calc R . . . .
C19 C 0.3270(5) -0.8950(6) -0.0381(6) 0.081(2) Uani 1 1 d . U . . .
H19A H 0.367177 -0.855781 -0.053093 0.098 Uiso 1 1 calc R . . . .
H19B H 0.350354 -0.936662 -0.005161 0.098 Uiso 1 1 calc R . . . .
C17 C 0.2443(5) -0.8835(5) -0.1463(5) 0.076(2) Uani 1 1 d . U . . .
H17A H 0.273923 -0.845573 -0.178077 0.091 Uiso 1 1 calc R . . . .
H17B H 0.213469 -0.918813 -0.179238 0.091 Uiso 1 1 calc R . . . .
O2 O 0.1852(4) -0.6986(4) 0.0959(3) 0.0812(18) Uani 1 1 d D U . . .
O3 O 0.1408(3) -0.6342(3) -0.1667(3) 0.0647(16) Uani 1 1 d D U . . .
O4 O 0.0789(3) -0.6699(3) -0.0232(3) 0.0763(17) Uani 1 1 d D U . . .
O5 O 0.3299(4) -0.6494(4) 0.0448(4) 0.104(2) Uani 1 1 d D U . . .
O6 O 0.3953(3) -0.7035(4) -0.0919(4) 0.0843(18) Uani 1 1 d D U . . .
O7 O 0.2890(3) -0.6835(3) -0.2114(3) 0.0756(17) Uani 1 1 d D U . . .
C6 C 0.0603(4) -0.6489(5) -0.1531(5) 0.077(2) Uani 1 1 d D U . . .
H6A H 0.049339 -0.708869 -0.156895 0.092 Uiso 1 1 calc R . . . .
H6B H 0.029826 -0.619563 -0.190734 0.092 Uiso 1 1 calc R . . . .
C3 C 0.1011(5) -0.6946(6) 0.1025(5) 0.092(3) Uani 1 1 d D U . . .
H3A H 0.080617 -0.751053 0.095131 0.111 Uiso 1 1 calc R . . . .
H3B H 0.088309 -0.677444 0.153448 0.111 Uiso 1 1 calc R . . . .
C8 C 0.2394(5) -0.6292(6) -0.2548(5) 0.085(3) Uani 1 1 d D U . . .
H8A H 0.252195 -0.634173 -0.307732 0.102 Uiso 1 1 calc R . . . .
H8B H 0.247563 -0.570854 -0.239797 0.102 Uiso 1 1 calc R . . . .
C9 C 0.3668(5) -0.6541(7) -0.2204(6) 0.108(3) Uani 1 1 d D U . . .
H9A H 0.370642 -0.594955 -0.206362 0.130 Uiso 1 1 calc R . . . .
H9B H 0.383067 -0.660082 -0.272403 0.130 Uiso 1 1 calc R . . . .
C12 C 0.4111(5) -0.6464(6) 0.0288(5) 0.100(3) Uani 1 1 d D U . . .
H12A H 0.435024 -0.699265 0.043805 0.120 Uiso 1 1 calc R . . . .
H12B H 0.434821 -0.601074 0.057368 0.120 Uiso 1 1 calc R . . . .
C10 C 0.4140(6) -0.7054(7) -0.1718(5) 0.109(3) Uani 1 1 d D U . . .
H10A H 0.467125 -0.687615 -0.177800 0.131 Uiso 1 1 calc R . . . .
H10B H 0.410571 -0.763523 -0.188961 0.131 Uiso 1 1 calc R . . . .
C5 C 0.0398(5) -0.6181(5) -0.0775(5) 0.078(2) Uani 1 1 d D U . . .
H5A H 0.055274 -0.559531 -0.071762 0.093 Uiso 1 1 calc R . . . .
H5B H -0.015544 -0.621700 -0.070090 0.093 Uiso 1 1 calc R . . . .
C11 C 0.4231(5) -0.6325(6) -0.0508(5) 0.094(3) Uani 1 1 d D U . . .
H11A H 0.396024 -0.581870 -0.066593 0.112 Uiso 1 1 calc R . . . .
H11B H 0.477603 -0.624647 -0.060779 0.112 Uiso 1 1 calc R . . . .
C4 C 0.0625(5) -0.6375(6) 0.0503(5) 0.096(3) Uani 1 1 d D U . . .
H4A H 0.007324 -0.636927 0.059394 0.116 Uiso 1 1 calc R . . . .
H4B H 0.082117 -0.580384 0.055584 0.116 Uiso 1 1 calc R . . . .
C7 C 0.1583(5) -0.6516(6) -0.2435(4) 0.083(2) Uani 1 1 d D U . . .
H7A H 0.125536 -0.618334 -0.276369 0.099 Uiso 1 1 calc R . . . .
H7B H 0.150064 -0.711022 -0.254387 0.099 Uiso 1 1 calc R . . . .
C1 C 0.3074(5) -0.6417(7) 0.1220(5) 0.099(3) Uani 1 1 d D U . . .
H1A H 0.334181 -0.594573 0.145262 0.119 Uiso 1 1 calc R . . . .
H1B H 0.320495 -0.692834 0.149288 0.119 Uiso 1 1 calc R . . . .
C2 C 0.2241(5) -0.6276(6) 0.1245(6) 0.096(3) Uani 1 1 d D U . . .
H2A H 0.208092 -0.617398 0.176073 0.115 Uiso 1 1 calc R . . . .
H2B H 0.211051 -0.578082 0.094883 0.115 Uiso 1 1 calc R . . . .
F1 F 0.0034(8) -0.4888(9) -0.3240(7) 0.114(4) Uani 0.597(10) 1 d D U P B 1
F2 F -0.0409(8) -0.3693(8) -0.2859(8) 0.122(4) Uani 0.597(10) 1 d D U P B 1
F3 F -0.0496(7) -0.4807(6) -0.2116(7) 0.112(3) Uani 0.597(10) 1 d D U P B 1
F4 F 0.0618(6) -0.4193(7) -0.2334(8) 0.128(4) Uani 0.597(10) 1 d D U P B 1
B1 B -0.0063(7) -0.4403(8) -0.2629(7) 0.092(3) Uani 0.597(10) 1 d D U P B 1
F4A F 0.0233(11) -0.4401(10) -0.1918(8) 0.109(4) Uani 0.403(10) 1 d D U P B 2
F1A F 0.0409(10) -0.4912(13) -0.3040(10) 0.108(4) Uani 0.403(10) 1 d D U P B 2
B2 B -0.001(2) -0.434(3) -0.266(2) 0.100(3) Uani 0.403(10) 1 d . U P B 2
F2A F 0.0079(11) -0.3559(10) -0.2886(11) 0.115(4) Uani 0.403(10) 1 d D U P B 2
F3A F -0.0772(8) -0.4542(12) -0.2588(12) 0.121(4) Uani 0.403(10) 1 d D U P B 2
O1A O 0.273(3) -1.0173(13) -0.068(2) 0.071(6) Uani 0.41(6) 1 d D U P A 1
H1AA H 0.307412 -1.052813 -0.070031 0.107 Uiso 0.41(6) 1 calc GR . P A 1

loop_
_atom_site_aniso_label
_atom_site_aniso_U_11
_atom_site_aniso_U_22
_atom_site_aniso_U_33
_atom_site_aniso_U_23
_atom_site_aniso_U_13
_atom_site_aniso_U_12
O1B 0.090(10) 0.024(5) 0.093(12) -0.001(6) 0.015(8) 0.010(5)
N1 0.050(4) 0.026(3) 0.076(4) -0.008(3) 0.027(3) -0.004(3)
C18 0.080(5) 0.058(5) 0.094(6) 0.000(4) 0.038(5) 0.011(4)
C16 0.063(5) 0.044(4) 0.076(5) 0.008(4) -0.001(4) 0.003(4)
C15 0.065(5) 0.056(5) 0.098(6) -0.006(5) 0.010(5) -0.002(4)
C13 0.071(5) 0.069(5) 0.079(5) -0.013(4) -0.005(4) -0.010(4)
C14 0.085(6) 0.064(5) 0.066(5) 0.002(4) 0.028(5) -0.009(4)
C19 0.057(5) 0.072(5) 0.115(6) 0.011(5) 0.004(5) -0.004(4)
C17 0.101(6) 0.056(5) 0.070(5) 0.003(4) 0.010(5) -0.004(4)
O2 0.102(4) 0.084(4) 0.058(4) -0.007(3) 0.015(4) 0.008(4)
O3 0.070(4) 0.055(3) 0.070(4) -0.008(3) -0.020(3) 0.009(3)
O4 0.053(4) 0.081(4) 0.094(4) -0.012(3) 0.016(3) 0.004(3)
O5 0.086(4) 0.129(5) 0.096(4) -0.036(4) -0.013(4) -0.038(4)
O6 0.065(4) 0.091(4) 0.097(4) 0.010(4) 0.021(4) -0.003(3)
O7 0.085(4) 0.081(4) 0.061(4) 0.002(3) 0.016(3) -0.020(3)
C6 0.053(5) 0.064(5) 0.113(6) -0.009(5) -0.037(5) 0.012(4)
C3 0.091(6) 0.104(6) 0.082(5) -0.010(5) 0.038(5) 0.021(5)
C8 0.119(6) 0.079(5) 0.057(5) 0.001(4) 0.000(5) -0.010(5)
C9 0.104(6) 0.124(6) 0.097(6) 0.022(5) 0.024(5) -0.020(6)
C12 0.069(5) 0.111(6) 0.120(6) -0.033(6) -0.019(6) -0.026(5)
C10 0.088(6) 0.124(6) 0.116(6) 0.028(6) 0.039(6) -0.004(5)
C5 0.045(5) 0.072(5) 0.117(6) -0.011(5) -0.011(5) 0.009(4)
C11 0.065(5) 0.086(6) 0.129(6) -0.004(6) 0.008(6) -0.010(5)
C4 0.075(5) 0.107(6) 0.106(6) -0.013(5) 0.015(5) 0.016(5)
C7 0.113(6) 0.076(5) 0.059(5) -0.003(5) -0.021(5) 0.007(5)
C1 0.112(6) 0.119(6) 0.067(5) -0.017(5) -0.025(6) -0.027(6)
C2 0.121(6) 0.105(6) 0.061(5) -0.014(5) -0.001(5) -0.024(6)
F1 0.114(8) 0.121(6) 0.107(6) -0.038(5) -0.003(6) -0.008(6)
F2 0.129(8) 0.099(6) 0.138(7) 0.027(5) -0.024(7) 0.030(6)
F3 0.120(7) 0.107(6) 0.110(7) 0.020(5) 0.022(6) -0.006(5)
F4 0.109(6) 0.150(7) 0.125(7) 0.005(6) -0.041(6) -0.032(6)
B1 0.092(6) 0.088(5) 0.096(5) 0.000(4) -0.006(5) 0.000(5)
F4A 0.105(8) 0.126(8) 0.095(7) -0.006(6) -0.005(7) 0.019(7)
F1A 0.122(9) 0.100(7) 0.103(8) 0.000(7) 0.008(7) 0.016(8)
B2 0.100(6) 0.095(5) 0.103(6) 0.000(5) -0.004(5) 0.001(5)
F2A 0.114(9) 0.086(6) 0.145(8) 0.011(6) 0.002(8) -0.005(7)
F3A 0.103(6) 0.128(8) 0.131(8) -0.009(7) -0.003(6) -0.010(6)
O1A 0.096(12) 0.030(7) 0.088(12) 0.001(8) 0.004(10) 0.016(8)

loop_
_atom_type_symbol
_atom_type_description
_atom_type_scat_dispersion_real
_atom_type_scat_dispersion_imag
_atom_type_scat_source
C C 0.0033 0.0016 'International Tables Vol C Tables 4.2.6.8 and 6.1.1.4'
H H 0.0000 0.0000 'International Tables Vol C Tables 4.2.6.8 and 6.1.1.4'
B B 0.0013 0.0007 'International Tables Vol C Tables 4.2.6.8 and 6.1.1.4'
F F 0.0171 0.0103 'International Tables Vol C Tables 4.2.6.8 and 6.1.1.4'
N N 0.0061 0.0033 'International Tables Vol C Tables 4.2.6.8 and 6.1.1.4'
O O 0.0106 0.0060 'International Tables Vol C Tables 4.2.6.8 and 6.1.1.4'

loop_
_geom_angle_atom_site_label_1
_geom_angle_atom_site_label_2
_geom_angle_atom_site_label_3
_geom_angle
_geom_angle_site_symmetry_1
_geom_angle_site_symmetry_3
_geom_angle_publ_flag
C18 O1B H1BA 109.5 . . ?
H1C N1 H1D 109.6 . . ?
C16 N1 H1C 110.7 . . ?
C16 N1 H1D 112.0 . . ?
C16 N1 C13 99.7(5) . . ?
C13 N1 H1C 113.9 . . ?
C13 N1 H1D 110.6 . . ?
O1B C18 H18A 109.2 . . ?
C19 C18 O1B 117.8(17) . . ?
C19 C18 H18A 109.2 . . ?
C19 C18 H18 109.0 . . ?
C19 C18 C17 110.0(8) . . ?
C19 C18 O1A 97(2) . . ?
C17 C18 O1B 101.1(16) . . ?
C17 C18 H18A 109.2 . . ?
C17 C18 H18 109.0 . . ?
C17 C18 O1A 122(2) . . ?
O1A C18 H18 109.0 . . ?
N1 C16 H16 110.8 . . ?
N1 C16 C15 102.0(7) . . ?
C15 C16 H16 110.8 . . ?
C17 C16 N1 106.9(7) . . ?
C17 C16 H16 110.8 . . ?
C17 C16 C15 115.1(7) . . ?
C16 C15 H15A 110.4 . . ?
C16 C15 H15B 110.4 . . ?
H15A C15 H15B 108.6 . . ?
C14 C15 C16 106.6(7) . . ?
C14 C15 H15A 110.4 . . ?
C14 C15 H15B 110.4 . . ?
N1 C13 H13 111.6 . . ?
C14 C13 N1 100.9(6) . . ?
C14 C13 H13 111.6 . . ?
C19 C13 N1 104.0(7) . . ?
C19 C13 H13 111.6 . . ?
C19 C13 C14 116.4(7) . . ?
C15 C14 C13 105.4(7) . . ?
C15 C14 H14A 110.7 . . ?
C15 C14 H14B 110.7 . . ?
C13 C14 H14A 110.7 . . ?
C13 C14 H14B 110.7 . . ?
H14A C14 H14B 108.8 . . ?
C18 C19 C13 115.6(8) . . ?
C18 C19 H19A 108.4 . . ?
C18 C19 H19B 108.4 . . ?
C13 C19 H19A 108.4 . . ?
C13 C19 H19B 108.4 . . ?
H19A C19 H19B 107.4 . . ?
C18 C17 H17A 108.1 . . ?
C18 C17 H17B 108.1 . . ?
C16 C17 C18 116.7(8) . . ?
C16 C17 H17A 108.1 . . ?
C16 C17 H17B 108.1 . . ?
H17A C17 H17B 107.3 . . ?
C2 O2 C3 114.5(7) . . ?
C7 O3 C6 109.6(6) . . ?
C4 O4 C5 108.3(6) . . ?
C1 O5 C12 117.0(7) . . ?
C11 O6 C10 116.2(7) . . ?
C9 O7 C8 107.9(6) . . ?
O3 C6 H6A 109.8 . . ?
O3 C6 H6B 109.8 . . ?
O3 C6 C5 109.6(7) . . ?
H6A C6 H6B 108.2 . . ?
C5 C6 H6A 109.8 . . ?
C5 C6 H6B 109.8 . . ?
O2 C3 H3A 108.4 . . ?
O2 C3 H3B 108.4 . . ?
H3A C3 H3B 107.4 . . ?
C4 C3 O2 115.7(8) . . ?
C4 C3 H3A 108.4 . . ?
C4 C3 H3B 108.4 . . ?
O7 C8 H8A 109.5 . . ?
O7 C8 H8B 109.5 . . ?
O7 C8 C7 110.9(8) . . ?
H8A C8 H8B 108.1 . . ?
C7 C8 H8A 109.5 . . ?
C7 C8 H8B 109.5 . . ?
O7 C9 H9A 110.4 . . ?
O7 C9 H9B 110.4 . . ?
O7 C9 C10 106.5(8) . . ?
H9A C9 H9B 108.6 . . ?
C10 C9 H9A 110.4 . . ?
C10 C9 H9B 110.4 . . ?
O5 C12 H12A 109.7 . . ?
O5 C12 H12B 109.7 . . ?
O5 C12 C11 109.8(8) . . ?
H12A C12 H12B 108.2 . . ?
C11 C12 H12A 109.7 . . ?
C11 C12 H12B 109.7 . . ?
O6 C10 H10A 108.2 . . ?
O6 C10 H10B 108.2 . . ?
C9 C10 O6 116.5(8) . . ?
C9 C10 H10A 108.2 . . ?
C9 C10 H10B 108.2 . . ?
H10A C10 H10B 107.3 . . ?
O4 C5 C6 108.1(7) . . ?
O4 C5 H5A 110.1 . . ?
O4 C5 H5B 110.1 . . ?
C6 C5 H5A 110.1 . . ?
C6 C5 H5B 110.1 . . ?
H5A C5 H5B 108.4 . . ?
O6 C11 C12 109.5(8) . . ?
O6 C11 H11A 109.8 . . ?
O6 C11 H11B 109.8 . . ?
C12 C11 H11A 109.8 . . ?
C12 C11 H11B 109.8 . . ?
H11A C11 H11B 108.2 . . ?
O4 C4 C3 105.5(7) . . ?
O4 C4 H4A 110.6 . . ?
O4 C4 H4B 110.6 . . ?
C3 C4 H4A 110.6 . . ?
C3 C4 H4B 110.6 . . ?
H4A C4 H4B 108.8 . . ?
O3 C7 C8 106.8(7) . . ?
O3 C7 H7A 110.4 . . ?
O3 C7 H7B 110.4 . . ?
C8 C7 H7A 110.4 . . ?
C8 C7 H7B 110.4 . . ?
H7A C7 H7B 108.6 . . ?
O5 C1 H1A 110.1 . . ?
O5 C1 H1B 110.1 . . ?
O5 C1 C2 108.2(8) . . ?
H1A C1 H1B 108.4 . . ?
C2 C1 H1A 110.1 . . ?
C2 C1 H1B 110.1 . . ?
O2 C2 C1 110.0(8) . . ?
O2 C2 H2A 109.7 . . ?
O2 C2 H2B 109.7 . . ?
C1 C2 H2A 109.7 . . ?
C1 C2 H2B 109.7 . . ?
H2A C2 H2B 108.2 . . ?
F1 B1 F3 110.3(12) . . ?
F2 B1 F1 106.8(13) . . ?
F2 B1 F3 110.9(11) . . ?
F4 B1 F1 110.4(11) . . ?
F4 B1 F2 107.9(12) . . ?
F4 B1 F3 110.4(11) . . ?
F1A B2 F4A 106(3) . . ?
F1A B2 F3A 115(3) . . ?
F2A B2 F4A 109(3) . . ?
F2A B2 F1A 115(4) . . ?
F2A B2 F3A 111(3) . . ?
F3A B2 F4A 101(3) . . ?
C18 O1A H1AA 109.5 . . ?

loop_
_geom_bond_atom_site_label_1
_geom_bond_atom_site_label_2
_geom_bond_distance
_geom_bond_site_symmetry_2
_geom_bond_publ_flag
O1B H1BA 0.8200 . ?
O1B C18 1.491(12) . ?
N1 H1C 0.8883 . ?
N1 H1D 0.8898 . ?
N1 C16 1.473(9) . ?
N1 C13 1.552(10) . ?
C18 H18A 0.9800 . ?
C18 H18 0.9800 . ?
C18 C19 1.464(11) . ?
C18 C17 1.472(11) . ?
C18 O1A 1.488(15) . ?
C16 H16 0.9800 . ?
C16 C15 1.492(10) . ?
C16 C17 1.471(10) . ?
C15 H15A 0.9700 . ?
C15 H15B 0.9700 . ?
C15 C14 1.482(11) . ?
C13 H13 0.9800 . ?
C13 C14 1.519(11) . ?
C13 C19 1.467(11) . ?
C14 H14A 0.9700 . ?
C14 H14B 0.9700 . ?
C19 H19A 0.9700 . ?
C19 H19B 0.9700 . ?
C17 H17A 0.9700 . ?
C17 H17B 0.9700 . ?
O2 C3 1.464(7) . ?
O2 C2 1.405(7) . ?
O3 C6 1.436(7) . ?
O3 C7 1.424(7) . ?
O4 C5 1.436(7) . ?
O4 C4 1.430(7) . ?
O5 C12 1.437(7) . ?
O5 C1 1.430(7) . ?
O6 C10 1.456(7) . ?
O6 C11 1.423(7) . ?
O7 C8 1.440(7) . ?
O7 C9 1.436(7) . ?
C6 H6A 0.9700 . ?
C6 H6B 0.9700 . ?
C6 C5 1.473(7) . ?
C3 H3A 0.9700 . ?
C3 H3B 0.9700 . ?
C3 C4 1.459(8) . ?
C8 H8A 0.9700 . ?
C8 H8B 0.9700 . ?
C8 C7 1.465(7) . ?
C9 H9A 0.9700 . ?
C9 H9B 0.9700 . ?
C9 C10 1.440(8) . ?
C12 H12A 0.9700 . ?
C12 H12B 0.9700 . ?
C12 C11 1.447(8) . ?
C10 H10A 0.9700 . ?
C10 H10B 0.9700 . ?
C5 H5A 0.9700 . ?
C5 H5B 0.9700 . ?
C11 H11A 0.9700 . ?
C11 H11B 0.9700 . ?
C4 H4A 0.9700 . ?
C4 H4B 0.9700 . ?
C7 H7A 0.9700 . ?
C7 H7B 0.9700 . ?
C1 H1A 0.9700 . ?
C1 H1B 0.9700 . ?
C1 C2 1.463(8) . ?
C2 H2A 0.9700 . ?
C2 H2B 0.9700 . ?
F1 B1 1.340(10) . ?
F2 B1 1.337(10) . ?
F3 B1 1.342(10) . ?
F4 B1 1.334(10) . ?
F4A B2 1.39(4) . ?
F1A B2 1.33(4) . ?
B2 F2A 1.31(4) . ?
B2 F3A 1.37(4) . ?
O1A H1AA 0.8200 . ?

loop_
_geom_torsion_atom_site_label_1
_geom_torsion_atom_site_label_2
_geom_torsion_atom_site_label_3
_geom_torsion_atom_site_label_4
_geom_torsion
_geom_torsion_site_symmetry_1
_geom_torsion_site_symmetry_2
_geom_torsion_site_symmetry_3
_geom_torsion_site_symmetry_4
_geom_torsion_publ_flag
O1B C18 C19 C13 -72.9(16) . . . . ?
O1B C18 C17 C16 87.0(14) . . . . ?
N1 C16 C15 C14 -33.3(8) . . . . ?
N1 C16 C17 C18 57.6(9) . . . . ?
N1 C13 C14 C15 25.7(8) . . . . ?
N1 C13 C19 C18 -62.3(9) . . . . ?
C16 N1 C13 C14 -45.9(7) . . . . ?
C16 N1 C13 C19 75.1(7) . . . . ?
C16 C15 C14 C13 3.6(9) . . . . ?
C15 C16 C17 C18 -54.8(11) . . . . ?
C13 N1 C16 C15 48.5(7) . . . . ?
C13 N1 C16 C17 -72.6(7) . . . . ?
C14 C13 C19 C18 47.7(12) . . . . ?
C19 C18 C17 C16 -38.3(11) . . . . ?
C19 C13 C14 C15 -86.1(9) . . . . ?
C17 C18 C19 C13 42.1(11) . . . . ?
C17 C16 C15 C14 82.0(9) . . . . ?
O2 C3 C4 O4 62.4(10) . . . . ?
O3 C6 C5 O4 -66.4(8) . . . . ?
O5 C12 C11 O6 -65.3(10) . . . . ?
O5 C1 C2 O2 64.1(10) . . . . ?
O7 C8 C7 O3 65.4(9) . . . . ?
O7 C9 C10 O6 -59.3(12) . . . . ?
C6 O3 C7 C8 175.7(6) . . . . ?
C3 O2 C2 C1 174.4(7) . . . . ?
C8 O7 C9 C10 175.6(8) . . . . ?
C9 O7 C8 C7 -175.6(8) . . . . ?
C12 O5 C1 C2 167.7(8) . . . . ?
C10 O6 C11 C12 -170.7(7) . . . . ?
C5 O4 C4 C3 177.8(7) . . . . ?
C11 O6 C10 C9 -79.9(11) . . . . ?
C4 O4 C5 C6 176.9(7) . . . . ?
C7 O3 C6 C5 -171.0(7) . . . . ?
C1 O5 C12 C11 -164.9(8) . . . . ?
C2 O2 C3 C4 74.2(10) . . . . ?
O1A C18 C19 C13 -85.4(18) . . . . ?
O1A C18 C17 C16 74(2) . . . . ?
